data_4020816
loop_
_publ_author_name
'Yu-Shiang Lin'
'Shi-Yi Chang'
'Ming-Shyong Yang'
'Chitneni Prasad Rao'
'Rama Krishna Peddinti'
'Yow-Fu Tsai'
'Chun-Chen Liao'

_publ_section_title
;
 Diels-Alder Reactions of
 4-Triflyloxy-2,6,6-trimethyl-2,4-cyclohexadienone.
 An Expedient Methodology for the Synthesis of
 Bicyclo[2.2.2]oct-5-en-2-ones and
 Bicyclo[2.2.2]octa-5,7-dien-2-ones
;
_journal_name_full 'Journal of Organic Chemistry'
_journal_page_first 447
_journal_page_last 458
_journal_paper_doi 10.1021/jo035429y
_journal_volume 69
_journal_year 2004
_chemical_formula_sum 'C18 H19 F3 O4 S'
_chemical_formula_weight 388.39
_space_group_IT_number 15
_symmetry_cell_setting monoclinic
_symmetry_space_group_name_Hall '-C 2yc'
_symmetry_space_group_name_H-M 'C 1 2/c 1'
_cell_angle_alpha 90.00
_cell_angle_beta 109.82(2)
_cell_angle_gamma 90.00
_cell_formula_units_Z 8
_cell_length_a 21.517(4)
_cell_length_b 7.416(2)
_cell_length_c 24.716(5)
_cell_measurement_temperature 295(2)
_cell_volume 3710.4(13)
_diffrn_ambient_temperature 295(2)
_exptl_crystal_density_diffrn 1.391
_refine_ls_R_factor_obs 0.0837
_refine_ls_wR_factor_obs 0.2795
_cod_depositor_comments
;
The following automatic conversions were performed:
'_symmetry_cell_setting' value 'Monoclinic' changed to 'monoclinic'
according to '/home/saulius/struct/CIF-dictionaries/cif_core.dic'
dictionary named 'cif_core.dic' version 2.4.1 from 2010-06-29.

Automatic conversion script
Id: cif_fix_enum 1527 2010-12-29 10:47:43Z saulius 
;
_cod_original_sg_symbol_H-M 'C 2/c'
_cod_database_code 4020816

loop_
_symmetry_equiv_pos_as_xyz
'x, y, z'
'-x, y, -z+1/2'
'x+1/2, y+1/2, z'
'-x+1/2, y+1/2, -z+1/2'
'-x, -y, -z'
'x, -y, z-1/2'
'-x+1/2, -y+1/2, -z'
'x+1/2, -y+1/2, z-1/2'

loop_
_atom_site_aniso_label
_atom_site_aniso_U_11
_atom_site_aniso_U_22
_atom_site_aniso_U_33
_atom_site_aniso_U_23
_atom_site_aniso_U_13
_atom_site_aniso_U_12
S1 0.0835(8) 0.0937(9) 0.0639(7) -0.0276(6) 0.0051(6) -0.0047(6)
O1 0.079(2) 0.0430(14) 0.089(2) -0.0112(13) 0.0320(15) -0.0134(12)
O2 0.089(2) 0.093(2) 0.053(2) -0.0334(15) 0.0284(14) -0.028(2)
O3 0.071(2) 0.227(6) 0.174(5) -0.125(4) 0.055(3) -0.045(3)
O4 0.233(6) 0.158(5) 0.056(2) -0.002(3) -0.019(3) -0.035(4)
C1 0.052(2) 0.0377(15) 0.042(2) -0.0012(12) 0.0139(13) 0.0006(13)
C2 0.054(2) 0.042(2) 0.0392(15) 0.0026(13) 0.0131(13) -0.0037(13)
C3 0.049(2) 0.053(2) 0.048(2) -0.0033(14) 0.0128(13) -0.0084(15)
C4 0.058(2) 0.040(2) 0.060(2) -0.0065(14) 0.027(2) 0.0033(14)
C5 0.058(2) 0.056(2) 0.042(2) -0.0124(15) 0.0161(14) -0.011(2)
C6 0.050(2) 0.053(2) 0.043(2) -0.0008(14) 0.0110(13) -0.0066(14)
C7 0.051(2) 0.040(2) 0.0413(15) 0.0009(12) 0.0159(12) -0.0014(13)
C8 0.061(2) 0.039(2) 0.059(2) 0.0063(14) 0.022(2) 0.0056(15)
C9 0.068(2) 0.053(2) 0.066(2) -0.005(2) 0.025(2) 0.009(2)
C10 0.084(3) 0.069(2) 0.075(3) 0.000(2) 0.045(2) -0.011(2)
C11 0.052(2) 0.077(3) 0.083(3) 0.003(2) 0.004(2) -0.001(2)
C12 0.192(8) 0.121(6) 0.127(6) -0.030(5) 0.077(6) 0.012(6)
C13 0.057(2) 0.039(2) 0.057(2) 0.0047(14) 0.0244(15) 0.0010(14)
C14 0.067(2) 0.053(2) 0.056(2) 0.006(2) 0.025(2) 0.010(2)
C15 0.081(3) 0.073(3) 0.078(3) 0.016(2) 0.048(2) 0.014(2)
C16 0.078(3) 0.061(2) 0.123(4) 0.024(3) 0.060(3) 0.010(2)
C17 0.065(2) 0.071(3) 0.113(4) -0.005(3) 0.033(3) -0.021(2)
C18 0.081(3) 0.068(3) 0.080(3) -0.015(2) 0.035(2) -0.023(2)
F1 0.442(12) 0.098(3) 0.141(4) 0.017(3) 0.021(6) 0.012(5)
F2 0.275(7) 0.116(3) 0.236(6) -0.095(4) 0.073(5) -0.086(4)
F3 0.184(5) 0.225(6) 0.385(11) -0.179(7) 0.117(6) 0.026(5)

loop_
_atom_site_label
_atom_site_type_symbol
_atom_site_fract_x
_atom_site_fract_y
_atom_site_fract_z
_atom_site_U_iso_or_equiv
_atom_site_thermal_displace_type
_atom_site_occupancy
_atom_site_calc_flag
_atom_site_refinement_flags
_atom_site_disorder_group
S1 S 0.33966(6) 0.0237(2) 0.22580(5) 0.0855(5) Uani 1 d . .
O1 O 0.47926(14) 0.6086(3) 0.41777(13) 0.0694(8) Uani 1 d . .
O2 O 0.40141(15) 0.1318(5) 0.26239(12) 0.0773(9) Uani 1 d . .
O3 O 0.2890(2) 0.0211(9) 0.2500(2) 0.154(2) Uani 1 d . .
O4 O 0.3302(4) 0.0603(8) 0.1681(2) 0.166(2) Uani 1 d . .
C1 C 0.39865(15) 0.3696(4) 0.39444(13) 0.0443(7) Uani 1 d . .
C2 C 0.4647(2) 0.4561(4) 0.39991(13) 0.0455(7) Uani 1 d . .
C3 C 0.5130(2) 0.3355(5) 0.38342(14) 0.0507(8) Uani 1 d . .
C4 C 0.4768(2) 0.1523(5) 0.3646(2) 0.0508(8) Uani 1 d . .
H4A H 0.5029(2) 0.0693(5) 0.3501(2) 0.061 Uiso 1 calc R .
C5 C 0.4124(2) 0.1971(5) 0.31950(13) 0.0520(8) Uani 1 d . .
C6 C 0.3712(2) 0.3034(5) 0.33317(14) 0.0497(8) Uani 1 d . .
H6A H 0.3297(2) 0.3345(5) 0.30784(14) 0.060 Uiso 1 calc R .
C7 C 0.42056(15) 0.2060(4) 0.43789(13) 0.0440(7) Uani 1 d . .
H7A H 0.45175(15) 0.2540(4) 0.47379(13) 0.053 Uiso 1 calc R .
C8 C 0.4590(2) 0.0683(5) 0.4143(2) 0.0526(8) Uani 1 d . .
H8A H 0.4991(2) 0.0323(5) 0.4447(2) 0.063 Uiso 1 calc R .
H8B H 0.4322(2) -0.0385(5) 0.4007(2) 0.063 Uiso 1 calc R .
C9 C 0.3520(2) 0.4995(5) 0.4092(2) 0.0615(9) Uani 1 d . .
H9A H 0.3714(2) 0.5378(5) 0.4484(2) 0.092 Uiso 1 calc R .
H9B H 0.3108(2) 0.4400(5) 0.4042(2) 0.092 Uiso 1 calc R .
H9C H 0.3444(2) 0.6025(5) 0.3843(2) 0.092 Uiso 1 calc R .
C10 C 0.5301(2) 0.4248(6) 0.3341(2) 0.0714(11) Uani 1 d . .
H10A H 0.5604(2) 0.3496(6) 0.3236(2) 0.107 Uiso 1 calc R .
H10B H 0.5500(2) 0.5402(6) 0.3465(2) 0.107 Uiso 1 calc R .
H10C H 0.4905(2) 0.4403(6) 0.3016(2) 0.107 Uiso 1 calc R .
C11 C 0.5765(2) 0.3128(7) 0.4356(2) 0.0758(12) Uani 1 d . .
H11A H 0.6069(2) 0.2370(7) 0.4253(2) 0.114 Uiso 1 calc R .
H11B H 0.5660(2) 0.2585(7) 0.4667(2) 0.114 Uiso 1 calc R .
H11C H 0.5963(2) 0.4288(7) 0.4474(2) 0.114 Uiso 1 calc R .
C12 C 0.3772(5) -0.2011(12) 0.2401(4) 0.141(3) Uani 1 d . .
C13 C 0.3637(2) 0.1237(4) 0.4524(2) 0.0497(8) Uani 1 d . .
C14 C 0.3606(2) 0.1493(5) 0.5075(2) 0.0574(9) Uani 1 d . .
H14A H 0.3937(2) 0.2146(5) 0.5345(2) 0.069 Uiso 1 calc R .
C15 C 0.3095(2) 0.0795(6) 0.5224(2) 0.0718(11) Uani 1 d . .
H15A H 0.3077(2) 0.1000(6) 0.5589(2) 0.086 Uiso 1 calc R .
C16 C 0.2614(2) -0.0199(6) 0.4834(3) 0.0807(14) Uani 1 d . .
H16A H 0.2271(2) -0.0679(6) 0.4937(3) 0.097 Uiso 1 calc R .
C17 C 0.2635(2) -0.0490(7) 0.4298(3) 0.0823(14) Uani 1 d . .
H17A H 0.2302(2) -0.1154(7) 0.4034(3) 0.099 Uiso 1 calc R .
C18 C 0.3159(2) 0.0214(6) 0.4142(2) 0.0741(12) Uani 1 d . .
H18A H 0.3179(2) -0.0018(6) 0.3779(2) 0.089 Uiso 1 calc R .
F1 F 0.3908(5) -0.2313(7) 0.2938(3) 0.247(4) Uani 1 d . .
F2 F 0.3281(3) -0.3134(7) 0.2077(3) 0.212(3) Uani 1 d . .
F3 F 0.4230(3) -0.2040(10) 0.2196(4) 0.259(4) Uani 1 d . .

loop_
_geom_bond_atom_site_label_1
_geom_bond_atom_site_label_2
_geom_bond_distance
_geom_bond_site_symmetry_2
_geom_bond_publ_flag
S1 O4 1.396(5) . ?
S1 O3 1.410(5) . ?
S1 O2 1.553(3) . ?
S1 C12 1.834(9) . ?
O1 C2 1.216(4) . ?
O2 C5 1.434(4) . ?
C1 C6 1.509(4) . ?
C1 C9 1.522(5) . ?
C1 C2 1.524(5) . ?
C1 C7 1.582(4) . ?
C2 C3 1.527(5) . ?
C3 C10 1.537(5) . ?
C3 C11 1.537(5) . ?
C3 C4 1.556(5) . ?
C4 C5 1.492(5) . ?
C4 C8 1.535(5) . ?
C5 C6 1.313(5) . ?
C7 C13 1.517(4) . ?
C7 C8 1.549(5) . ?
C12 F3 1.253(10) . ?
C12 F1 1.278(9) . ?
C12 F2 1.371(10) . ?
C13 C18 1.366(6) . ?
C13 C14 1.396(5) . ?
C14 C15 1.374(6) . ?
C15 C16 1.366(7) . ?
C16 C17 1.358(7) . ?
C17 C18 1.410(6) . ?
